data_4310608
loop_
_publ_author_name
'Miao Du'
'Ya-Mei Guo'
'Shen-Tan Chen'
'Xian-He Bu'
'Stuart R. Batten'
'Joan Ribas'
'Susumu Kitagawa'

_publ_contact_author
;
  Xian-He Bu
  Department of Chemistry, Nankai University, Tianjin 300071,China
;
_publ_contact_author_email buxh@nankai.edu.cn
_publ_section_title
;
 Preparation of Acentric Porous Coordination Frameworks from an
 Interpenetrated Diamondoid Array through Anion-Exchange Procedures:
 Crystal Structures and Properties
;
_journal_name_full 'Inorganic Chemistry'
_journal_page_first 1287
_journal_page_last 1293
_journal_paper_doi 10.1021/ic0351242
_journal_volume 43
_journal_year 2004
_chemical_formula_sum 'C24 H22.5 Cu F12 N8 O5.25 P2'
_chemical_formula_weight 860.48
_chemical_name_systematic
; 
 ? 
;
_space_group_IT_number 88
_symmetry_cell_setting tetragonal
_symmetry_space_group_name_Hall '-I 4ad'
_symmetry_space_group_name_H-M 'I 41/a :2'
_atom_sites_solution_hydrogens geom
_atom_sites_solution_primary direct
_atom_sites_solution_secondary difmap
_audit_creation_method SHELXL-97
_cell_angle_alpha 90.00
_cell_angle_beta 90.00
_cell_angle_gamma 90.00
_cell_formula_units_Z 8
_cell_length_a 13.4623(16)
_cell_length_b 13.4623(16)
_cell_length_c 46.472(12)
_cell_measurement_reflns_used 946
_cell_measurement_temperature 293(2)
_cell_measurement_theta_max 20.26
_cell_measurement_theta_min 2.77
_cell_volume 8422(3)
_computing_cell_refinement 'Bruker SMART'
_computing_data_collection 'Bruker SMART'
_computing_data_reduction 'Bruker SAINT'
_computing_molecular_graphics 'Bruker SHELXTL'
_computing_publication_material 'Bruker SHELXTL'
_computing_structure_refinement 'SHELXL-97 (Sheldrick, 1997)'
_computing_structure_solution 'SHELXS-97 (Sheldrick, 1990)'
_diffrn_ambient_temperature 293(2)
_diffrn_measured_fraction_theta_full 0.906
_diffrn_measured_fraction_theta_max 0.906
_diffrn_measurement_device_type 'CCD area detector'
_diffrn_measurement_method 'phi and omega scans'
_diffrn_radiation_monochromator graphite
_diffrn_radiation_source 'fine-focus sealed tube'
_diffrn_radiation_type MoK\a
_diffrn_radiation_wavelength 0.71073
_diffrn_reflns_av_R_equivalents 0.1286
_diffrn_reflns_av_sigmaI/netI 0.0973
_diffrn_reflns_limit_h_max 16
_diffrn_reflns_limit_h_min -12
_diffrn_reflns_limit_k_max 15
_diffrn_reflns_limit_k_min -16
_diffrn_reflns_limit_l_max 43
_diffrn_reflns_limit_l_min -55
_diffrn_reflns_number 15450
_diffrn_reflns_theta_full 25.02
_diffrn_reflns_theta_max 25.02
_diffrn_reflns_theta_min 3.41
_exptl_absorpt_coefficient_mu 0.687
_exptl_absorpt_correction_T_max 0.8748
_exptl_absorpt_correction_T_min 0.7949
_exptl_absorpt_correction_type multi-scan
_exptl_absorpt_process_details SADABS
_exptl_crystal_colour blue
_exptl_crystal_density_diffrn 1.357
_exptl_crystal_density_meas 0
_exptl_crystal_density_method 'not measured'
_exptl_crystal_description prism
_exptl_crystal_F_000 3452
_exptl_crystal_size_max 0.35
_exptl_crystal_size_mid 0.30
_exptl_crystal_size_min 0.20
_refine_diff_density_max 0.632
_refine_diff_density_min -0.451
_refine_diff_density_rms 0.075
_refine_ls_extinction_coef 0.0021(5)
_refine_ls_extinction_expression Fc^*^=kFc[1+0.001xFc^2^\l^3^/sin(2\q)]^-1/4^
_refine_ls_extinction_method SHELXL
_refine_ls_goodness_of_fit_ref 0.992
_refine_ls_hydrogen_treatment mixed
_refine_ls_matrix_type full
_refine_ls_number_parameters 244
_refine_ls_number_reflns 3372
_refine_ls_number_restraints 10
_refine_ls_restrained_S_all 0.992
_refine_ls_R_factor_all 0.1498
_refine_ls_R_factor_gt 0.0738
_refine_ls_shift/su_max 0.002
_refine_ls_shift/su_mean 0.000
_refine_ls_structure_factor_coef Fsqd
_refine_ls_weighting_details 'calc w=1/[\s^2^(Fo^2^)+(0.1130P)^2^+0.0000P] where P=(Fo^2^+2Fc^2^)/3'
_refine_ls_weighting_scheme calc
_refine_ls_wR_factor_gt 0.1698
_refine_ls_wR_factor_ref 0.2091
_reflns_number_gt 1777
_reflns_number_total 3372
_reflns_threshold_expression >2sigma(I)
_cod_data_source_file ic0351242si20030925_043813_1.cif
_cod_data_source_block 1
_cod_depositor_comments
;
The following automatic conversions were performed:
'_symmetry_cell_setting' value 'Tetragonal' changed to 'tetragonal'
according to '/home/saulius/struct/CIF-dictionaries/cif_core.dic'
dictionary named 'cif_core.dic' version 2.4.1 from
2010-06-29.

'_exptl_absorpt_correction_type' value 'MULTI-SCAN' changed
to 'multi-scan' according to
'/home/saulius/struct/CIF-dictionaries/cif_core.dic' dictionary named
'cif_core.dic' version 2.4.1 from 2010-06-29.

Automatic conversion script
Id: cif_fix_enum 1527 2010-12-29 10:47:43Z saulius 
;
_cod_original_sg_symbol_H-M 'I 41/a'
_cod_original_formula_sum 'C24 H22.50 Cu F12 N8 O5.25 P2'
_cod_database_code 4310608

loop_
_symmetry_equiv_pos_as_xyz
'x, y, z'
'-x+1/2, -y, z+1/2'
'-y+3/4, x+1/4, z+1/4'
'y+3/4, -x+3/4, z+3/4'
'x+1/2, y+1/2, z+1/2'
'-x+1, -y+1/2, z+1'
'-y+5/4, x+3/4, z+3/4'
'y+5/4, -x+5/4, z+5/4'
'-x, -y, -z'
'x-1/2, y, -z-1/2'
'y-3/4, -x-1/4, -z-1/4'
'-y-3/4, x-3/4, -z-3/4'
'-x+1/2, -y+1/2, -z+1/2'
'x, y+1/2, -z'
'y-1/4, -x+1/4, -z+1/4'
'-y-1/4, x-1/4, -z-1/4'

loop_
_atom_site_label
_atom_site_type_symbol
_atom_site_fract_x
_atom_site_fract_y
_atom_site_fract_z
_atom_site_U_iso_or_equiv
_atom_site_adp_type
_atom_site_occupancy
_atom_site_symmetry_multiplicity
_atom_site_calc_flag
_atom_site_refinement_flags
_atom_site_disorder_assembly
_atom_site_disorder_group
Cu1 Cu 0.5000 0.2500 1.097019(18) 0.0447(4) Uani 1 2 d S . .
O1 O 0.2580(3) 0.3874(3) 0.97115(7) 0.0481(10) Uani 1 1 d . . .
O2 O 0.3633(4) 0.1284(4) 0.09950(9) 0.0724(14) Uani 1 1 d . . .
N1 N 0.4258(4) 0.3232(3) 1.06496(9) 0.0490(12) Uani 1 1 d . . .
N2 N 0.3221(6) 0.5356(4) 0.97788(12) 0.082(2) Uani 1 1 d . . .
N3 N 0.2710(6) 0.5327(4) 0.95107(11) 0.078(2) Uani 1 1 d . . .
N4 N 0.0832(3) 0.3178(4) 0.87824(9) 0.0469(12) Uani 1 1 d . . .
C1 C 0.3784(6) 0.2671(5) 1.04511(12) 0.0610(18) Uani 1 1 d . . .
H1A H 0.3723 0.1992 1.0483 0.073 Uiso 1 1 calc R . .
C2 C 0.3394(6) 0.3062(4) 1.02058(12) 0.0582(17) Uani 1 1 d . . .
H2A H 0.3074 0.2656 1.0073 0.070 Uiso 1 1 calc R . .
C3 C 0.3478(5) 0.4062(4) 1.01574(10) 0.0467(14) Uani 1 1 d . . .
C4 C 0.3949(5) 0.4655(5) 1.03576(12) 0.0562(17) Uani 1 1 d . . .
H4A H 0.4007 0.5336 1.0330 0.067 Uiso 1 1 calc R . .
C5 C 0.4328(5) 0.4206(4) 1.05991(12) 0.0545(16) Uani 1 1 d . . .
H5A H 0.4650 0.4600 1.0734 0.065 Uiso 1 1 calc R . .
C6 C 0.3099(5) 0.4489(5) 0.98841(12) 0.0560(17) Uani 1 1 d . . .
C7 C 0.2360(5) 0.4479(5) 0.94823(12) 0.0551(17) Uani 1 1 d . . .
C8 C 0.1844(5) 0.4023(4) 0.92395(11) 0.0497(14) Uani 1 1 d . . .
C9 C 0.1681(5) 0.3001(5) 0.92297(13) 0.0591(17) Uani 1 1 d . . .
H9A H 0.1908 0.2595 0.9378 0.071 Uiso 1 1 calc R . .
C10 C 0.1181(5) 0.2599(5) 0.89998(12) 0.0575(16) Uani 1 1 d . . .
H10A H 0.1080 0.1916 0.8993 0.069 Uiso 1 1 calc R . .
C11 C 0.0980(5) 0.4137(5) 0.87943(12) 0.0511(15) Uani 1 1 d . . .
H11A H 0.0745 0.4525 0.8643 0.061 Uiso 1 1 calc R . .
C12 C 0.1464(6) 0.4608(5) 0.90180(13) 0.0651(19) Uani 1 1 d . . .
H12A H 0.1535 0.5295 0.9021 0.078 Uiso 1 1 calc R . .
P1 P 0.5000 0.2500 0.93811(6) 0.0754(8) Uani 1 2 d S . .
F1 F 0.5487(5) 0.1452(4) 0.9400(2) 0.159(3) Uani 1 1 d . . .
F2 F 0.6063(7) 0.2953(6) 0.9407(4) 0.137(5) Uani 0.50 1 d P . .
F3 F 0.5165(17) 0.2854(13) 0.9694(3) 0.280 Uiso 1 1 d . . .
O3 O 0.3938(17) 0.9420(9) 0.1232(3) 0.154(8) Uani 0.50 1 d P . .
P2 P 0.1156(8) 0.4593(11) 0.0702(3) 0.222(6) Uani 0.50 1 d PD . .
O5 O 0.0000 0.7500 0.8750 0.114(10) Uani 0.50 4 d SP . .
F2' F 0.5000 0.2500 0.9053(3) 0.221(7) Uani 1 2 d S . .
F4 F 0.132(3) 0.453(3) 0.0368(4) 0.300 Uiso 0.50 1 d PD . .
F5 F 0.0175(17) 0.400(2) 0.0651(6) 0.260 Uiso 0.50 1 d PD . .
F7 F 0.100(2) 0.465(3) 0.1032(3) 0.31(2) Uani 0.50 1 d PD . .
F8 F 0.2127(15) 0.506(2) 0.0822(6) 0.250 Uiso 0.50 1 d PD . .
F9 F 0.177(2) 0.3616(15) 0.0729(6) 0.240 Uiso 0.50 1 d PD . .
F6 F 0.0648(19) 0.5623(13) 0.0680(5) 0.244 Uiso 0.50 1 d PD . .

loop_
_atom_site_aniso_label
_atom_site_aniso_U_11
_atom_site_aniso_U_22
_atom_site_aniso_U_33
_atom_site_aniso_U_23
_atom_site_aniso_U_13
_atom_site_aniso_U_12
Cu1 0.0698(8) 0.0421(6) 0.0223(5) 0.000 0.000 0.0079(5)
O1 0.065(3) 0.048(2) 0.0310(19) 0.0044(16) -0.0136(17) -0.008(2)
O2 0.095(4) 0.072(3) 0.050(3) 0.001(2) -0.004(2) -0.019(3)
N1 0.082(4) 0.039(3) 0.026(2) -0.0075(19) -0.008(2) -0.005(2)
N2 0.140(6) 0.051(3) 0.053(3) 0.016(3) -0.050(4) -0.038(4)
N3 0.136(6) 0.049(3) 0.048(3) 0.015(3) -0.049(3) -0.025(3)
N4 0.048(3) 0.066(3) 0.027(2) 0.004(2) -0.003(2) -0.004(2)
C1 0.106(5) 0.042(3) 0.034(3) 0.001(3) -0.017(3) -0.012(3)
C2 0.094(5) 0.043(3) 0.038(3) 0.002(3) -0.027(3) -0.016(3)
C3 0.067(4) 0.042(3) 0.031(3) 0.003(2) -0.013(3) -0.009(3)
C4 0.086(5) 0.046(3) 0.036(3) -0.003(2) -0.019(3) -0.008(3)
C5 0.090(5) 0.034(3) 0.040(3) -0.010(2) -0.019(3) -0.006(3)
C6 0.079(4) 0.051(4) 0.037(3) 0.007(3) -0.019(3) -0.021(3)
C7 0.078(4) 0.054(4) 0.033(3) 0.012(3) -0.014(3) -0.017(3)
C8 0.062(4) 0.050(4) 0.037(3) 0.011(3) -0.012(3) -0.014(3)
C9 0.073(4) 0.064(4) 0.040(3) 0.007(3) -0.025(3) -0.002(3)
C10 0.077(4) 0.056(4) 0.040(3) 0.002(3) -0.020(3) 0.002(3)
C11 0.061(4) 0.050(4) 0.043(3) 0.017(3) -0.020(3) -0.014(3)
C12 0.099(5) 0.048(4) 0.048(3) 0.021(3) -0.023(4) -0.018(4)
P1 0.085(2) 0.0694(19) 0.0715(18) 0.000 0.000 -0.0135(16)
F1 0.116(5) 0.078(4) 0.282(10) 0.014(4) -0.043(5) -0.006(3)
F2 0.059(6) 0.047(5) 0.305(17) -0.047(7) 0.035(7) -0.026(4)
O3 0.28(2) 0.049(7) 0.136(12) 0.007(7) -0.100(13) 0.013(9)
P2 0.132(7) 0.332(17) 0.203(10) -0.091(11) -0.032(6) 0.079(9)
O5 0.060(8) 0.060(8) 0.22(3) 0.000 0.000 0.000
F2' 0.33(2) 0.218(14) 0.117(9) 0.000 0.000 0.006(13)
F7 0.23(2) 0.47(5) 0.24(2) -0.21(3) -0.08(2) 0.07(3)

loop_
_atom_type_symbol
_atom_type_description
_atom_type_scat_dispersion_real
_atom_type_scat_dispersion_imag
_atom_type_scat_source
C C 0.0033 0.0016 'International Tables Vol C Tables 4.2.6.8 and 6.1.1.4'
H H 0.0000 0.0000 'International Tables Vol C Tables 4.2.6.8 and 6.1.1.4'
N N 0.0061 0.0033 'International Tables Vol C Tables 4.2.6.8 and 6.1.1.4'
O O 0.0106 0.0060 'International Tables Vol C Tables 4.2.6.8 and 6.1.1.4'
P P 0.1023 0.0942 'International Tables Vol C Tables 4.2.6.8 and 6.1.1.4'
Cu Cu 0.3201 1.2651 'International Tables Vol C Tables 4.2.6.8 and 6.1.1.4'
F F 0.0171 0.0103 'International Tables Vol C Tables 4.2.6.8 and 6.1.1.4'

loop_
_geom_angle_atom_site_label_1
_geom_angle_atom_site_label_2
_geom_angle_atom_site_label_3
_geom_angle
_geom_angle_site_symmetry_1
_geom_angle_site_symmetry_3
_geom_angle_publ_flag
N1 Cu1 N1 86.6(3) . 6_554 ?
N1 Cu1 N4 175.4(2) . 8_444 ?
N1 Cu1 N4 91.99(18) 6_554 8_444 ?
N1 Cu1 N4 91.99(18) . 3 ?
N1 Cu1 N4 175.4(2) 6_554 3 ?
N4 Cu1 N4 89.8(3) 8_444 3 ?
C6 O1 C7 102.1(4) . . ?
C5 N1 C1 117.5(5) . . ?
C5 N1 Cu1 124.5(4) . . ?
C1 N1 Cu1 117.2(4) . . ?
C6 N2 N3 104.3(5) . . ?
C7 N3 N2 107.6(5) . . ?
C11 N4 C10 118.9(5) . . ?
C11 N4 Cu1 123.6(4) . 7_444 ?
C10 N4 Cu1 117.4(4) . 7_444 ?
N1 C1 C2 122.5(6) . . ?
C1 C2 C3 119.1(5) . . ?
C2 C3 C4 119.7(5) . . ?
C2 C3 C6 119.5(5) . . ?
C4 C3 C6 120.7(5) . . ?
C5 C4 C3 117.9(6) . . ?
N1 C5 C4 123.3(5) . . ?
N2 C6 O1 113.6(5) . . ?
N2 C6 C3 129.6(5) . . ?
O1 C6 C3 116.7(5) . . ?
N3 C7 O1 112.4(5) . . ?
N3 C7 C8 130.5(5) . . ?
O1 C7 C8 116.9(5) . . ?
C12 C8 C9 118.4(5) . . ?
C12 C8 C7 120.5(6) . . ?
C9 C8 C7 121.0(5) . . ?
C10 C9 C8 119.5(5) . . ?
N4 C10 C9 121.4(6) . . ?
N4 C11 C12 123.8(5) . . ?
C11 C12 C8 118.0(6) . . ?
F2' P1 F3 160.1(6) . 6_554 ?
F2' P1 F3 160.1(6) . . ?
F3 P1 F3 39.8(11) 6_554 . ?
F2' P1 F1 93.3(4) . . ?
F3 P1 F1 74.2(9) 6_554 . ?
F3 P1 F1 99.5(9) . . ?
F2' P1 F1 93.3(4) . 6_554 ?
F3 P1 F1 99.5(9) 6_554 6_554 ?
F3 P1 F1 74.2(9) . 6_554 ?
F1 P1 F1 173.5(7) . 6_554 ?
F2' P1 F2 94.5(6) . . ?
F3 P1 F2 100.3(10) 6_554 . ?
F3 P1 F2 70.9(9) . . ?
F1 P1 F2 87.9(4) . . ?
F1 P1 F2 91.6(4) 6_554 . ?
F2' P1 F2 94.5(6) . 6_554 ?
F3 P1 F2 70.9(9) 6_554 6_554 ?
F3 P1 F2 100.3(10) . 6_554 ?
F1 P1 F2 91.6(4) . 6_554 ?
F1 P1 F2 87.9(4) 6_554 6_554 ?
F2 P1 F2 171.0(12) . 6_554 ?
F3 F3 P1 70.1(6) 6_554 . ?
F6 P2 F7 87.9(14) . . ?
F6 P2 F8 91.7(15) . . ?
F7 P2 F8 74.9(16) . . ?
F6 P2 F9 174.1(17) . . ?
F7 P2 F9 91.8(17) . . ?
F8 P2 F9 82.5(15) . . ?
F6 P2 F5 94.4(14) . . ?
F7 P2 F5 93.5(17) . . ?
F8 P2 F5 166.7(19) . . ?
F9 P2 F5 91.5(18) . . ?
F6 P2 F4 92.5(16) . . ?
F7 P2 F4 179.5(19) . . ?
F8 P2 F4 105(2) . . ?
F9 P2 F4 87.8(17) . . ?
F5 P2 F4 87(2) . . ?

loop_
_geom_bond_atom_site_label_1
_geom_bond_atom_site_label_2
_geom_bond_distance
_geom_bond_site_symmetry_2
_geom_bond_publ_flag
Cu1 N1 2.047(5) . ?
Cu1 N1 2.047(5) 6_554 ?
Cu1 N4 2.048(4) 8_444 ?
Cu1 N4 2.048(5) 3 ?
Cu1 O2 2.465(5) 1_556 ?
Cu1 O2 2.465(5) 6_555 ?
O1 C6 1.348(7) . ?
O1 C7 1.374(7) . ?
N1 C5 1.335(7) . ?
N1 C1 1.352(8) . ?
N2 C6 1.277(8) . ?
N2 N3 1.423(7) . ?
N3 C7 1.242(8) . ?
N4 C11 1.307(8) . ?
N4 C10 1.360(7) . ?
N4 Cu1 2.048(5) 7_444 ?
C1 C2 1.361(8) . ?
C2 C3 1.369(9) . ?
C3 C4 1.380(8) . ?
C3 C6 1.485(7) . ?
C4 C5 1.373(8) . ?
C7 C8 1.460(8) . ?
C8 C12 1.393(8) . ?
C8 C9 1.394(9) . ?
C9 C10 1.373(8) . ?
C11 C12 1.381(9) . ?
P1 F2' 1.527(13) . ?
P1 F3 1.546(16) 6_554 ?
P1 F3 1.546(16) . ?
P1 F1 1.558(6) . ?
P1 F1 1.558(6) 6_554 ?
P1 F2 1.560(8) . ?
P1 F2 1.560(8) 6_554 ?
F3 F3 1.05(3) 6_554 ?
P2 F6 1.549(10) . ?
P2 F7 1.551(10) . ?
P2 F8 1.556(10) . ?
P2 F9 1.557(10) . ?
P2 F5 1.562(10) . ?
P2 F4 1.568(10) . ?
